data_7101235
loop_
_publ_author_name
'Lee, Clare'
'Mellot-Draznieks, Caroline'
'Slater, Ben'
'Wu, G.'
'Harrison, William T. A.'
'Rao, C. N. R.'
'Cheetham, Anthony K.'

_publ_section_title
;
 Thermodynamic and kinetic factors in the hydrothermal synthesis of hybrid
 frameworks: zinc 4-cyclohexene-1,2-dicarboxylates
;
_journal_coden_ASTM CHCOFS
_journal_issue 25
_journal_name_full
;
 Chemical Communications (Cambridge, United Kingdom)
;
_journal_page_first 2687
_journal_page_last 2689
_journal_paper_doi 10.1039/b603512d
_journal_year 2006
_chemical_formula_moiety 'C8 H8 O4 Zn, 2(H2 O)'
_chemical_formula_sum 'C8 H12 O6 Zn'
_chemical_formula_weight 269.55
_space_group_IT_number 14
_symmetry_cell_setting monoclinic
_symmetry_space_group_name_Hall '-P 2ybc'
_symmetry_space_group_name_H-M 'P 1 21/c 1'
_atom_sites_solution_hydrogens 'difmap (O-H) and geom (C-H)'
_atom_sites_solution_primary direct
_atom_sites_solution_secondary difmap
_audit_creation_method SHELXL-97
_cell_angle_alpha 90.00
_cell_angle_beta 103.9436(17)
_cell_angle_gamma 90.00
_cell_formula_units_Z 4
_cell_length_a 9.7790(2)
_cell_length_b 12.0260(4)
_cell_length_c 8.5260(3)
_cell_measurement_reflns_used 2277
_cell_measurement_temperature 120(2)
_cell_measurement_theta_max 27.48
_cell_measurement_theta_min 2.91
_cell_volume 973.13(5)
_computing_structure_refinement 'SHELXL-97 (Sheldrick, 1997)'
_computing_structure_solution 'SHELXS-97 (Sheldrick, 1990)'
_diffrn_ambient_temperature 120(2)
_diffrn_measured_fraction_theta_full 0.994
_diffrn_measured_fraction_theta_max 0.994
_diffrn_measurement_device_type 'Nonius KappaCCD'
_diffrn_measurement_method '\w and \f'
_diffrn_radiation_monochromator graphite
_diffrn_radiation_source 'fine-focus sealed tube'
_diffrn_radiation_type MoK\a
_diffrn_radiation_wavelength 0.71073
_diffrn_reflns_av_R_equivalents 0.0254
_diffrn_reflns_av_sigmaI/netI 0.0239
_diffrn_reflns_limit_h_max 11
_diffrn_reflns_limit_h_min -12
_diffrn_reflns_limit_k_max 15
_diffrn_reflns_limit_k_min -15
_diffrn_reflns_limit_l_max 11
_diffrn_reflns_limit_l_min -10
_diffrn_reflns_number 10666
_diffrn_reflns_theta_full 27.52
_diffrn_reflns_theta_max 27.52
_diffrn_reflns_theta_min 3.39
_diffrn_standards_decay_% 0
_exptl_absorpt_coefficient_mu 2.530
_exptl_absorpt_correction_T_max 0.804
_exptl_absorpt_correction_T_min 0.463
_exptl_absorpt_correction_type multi-scan
_exptl_absorpt_process_details 'SADABS (Bruker, 2003)'
_exptl_crystal_colour colourless
_exptl_crystal_density_diffrn 1.840
_exptl_crystal_density_method 'not measured'
_exptl_crystal_description block
_exptl_crystal_F_000 552
_exptl_crystal_size_max 0.36
_exptl_crystal_size_mid 0.14
_exptl_crystal_size_min 0.09
_refine_diff_density_max 0.458
_refine_diff_density_min -0.381
_refine_diff_density_rms 0.071
_refine_ls_extinction_coef 0.0084(6)
_refine_ls_extinction_expression Fc^*^=kFc[1+0.001xFc^2^\l^3^/sin(2\q)]^-1/4^
_refine_ls_extinction_method SHELXL
_refine_ls_goodness_of_fit_ref 1.102
_refine_ls_hydrogen_treatment mixed
_refine_ls_matrix_type full
_refine_ls_number_parameters 149
_refine_ls_number_reflns 2228
_refine_ls_number_restraints 0
_refine_ls_restrained_S_all 1.102
_refine_ls_R_factor_all 0.0263
_refine_ls_R_factor_gt 0.0225
_refine_ls_shift/su_max 0.000
_refine_ls_shift/su_mean 0.000
_refine_ls_structure_factor_coef Fsqd
_refine_ls_weighting_details 'calc w=1/[\s^2^(Fo^2^)+(0.0152P)^2^+0.8939P] where P=(Fo^2^+2Fc^2^)/3'
_refine_ls_weighting_scheme calc
_refine_ls_wR_factor_gt 0.0498
_refine_ls_wR_factor_ref 0.0516
_reflns_number_gt 2035
_reflns_number_total 2228
_reflns_threshold_expression I>2\s(I)
_cod_data_source_file b603512d.txt
_cod_original_sg_symbol_H-M 'P 21/c'
_cod_database_code 7101235

loop_
_symmetry_equiv_pos_as_xyz
'x, y, z'
'-x, y+1/2, -z+1/2'
'-x, -y, -z'
'x, -y-1/2, z-1/2'

loop_
_atom_site_label
_atom_site_type_symbol
_atom_site_fract_x
_atom_site_fract_y
_atom_site_fract_z
_atom_site_U_iso_or_equiv
_atom_site_adp_type
_atom_site_occupancy
_atom_site_symmetry_multiplicity
_atom_site_calc_flag
_atom_site_refinement_flags
Zn1 Zn 0.014794(19) 0.217259(15) 0.08015(2) 0.00929(8) Uani 1 1 d .
C1 C 0.22725(17) 0.08181(13) 0.17333(19) 0.0099(3) Uani 1 1 d .
C2 C 0.33024(17) -0.00066(14) 0.27257(19) 0.0095(3) Uani 1 1 d .
H2 H 0.3872 0.0419 0.3666 0.011 Uiso 1 1 calc R
C3 C 0.43538(17) -0.04811(15) 0.1834(2) 0.0126(3) Uani 1 1 d .
H3A H 0.3839 -0.0744 0.0752 0.015 Uiso 1 1 calc R
H3B H 0.5009 0.0114 0.1680 0.015 Uiso 1 1 calc R
C4 C 0.51838(18) -0.14272(15) 0.2746(2) 0.0145(4) Uani 1 1 d .
H4 H 0.5992 -0.1675 0.2413 0.017 Uiso 1 1 calc R
C5 C 0.48602(18) -0.19392(15) 0.3988(2) 0.0148(4) Uani 1 1 d .
H5 H 0.5458 -0.2523 0.4501 0.018 Uiso 1 1 calc R
C6 C 0.36003(18) -0.16465(15) 0.4627(2) 0.0133(3) Uani 1 1 d .
H6A H 0.3920 -0.1244 0.5663 0.016 Uiso 1 1 calc R
H6B H 0.3131 -0.2339 0.4843 0.016 Uiso 1 1 calc R
C7 C 0.25343(17) -0.09225(14) 0.34435(19) 0.0093(3) Uani 1 1 d .
H7 H 0.1943 -0.0540 0.4087 0.011 Uiso 1 1 calc R
C8 C 0.15426(17) -0.16131(14) 0.21647(19) 0.0093(3) Uani 1 1 d .
O1 O 0.22893(13) 0.11132(10) 0.03459(14) 0.0143(3) Uani 1 1 d .
O2 O 0.13659(12) 0.12338(10) 0.24482(14) 0.0136(3) Uani 1 1 d .
O3 O 0.12520(12) -0.12792(10) 0.07168(14) 0.0121(2) Uani 1 1 d .
O4 O 0.09991(13) -0.24894(11) 0.25652(14) 0.0138(3) Uani 1 1 d .
O5 O 0.07349(14) 0.36525(11) 0.03325(16) 0.0154(3) Uani 1 1 d .
H10 H 0.116(2) 0.4096(19) 0.104(3) 0.019 Uiso 1 1 d .
H11 H 0.102(2) 0.3669(19) -0.039(3) 0.019 Uiso 1 1 d .
O6 O 0.19670(14) 0.51044(12) 0.25083(16) 0.0174(3) Uani 1 1 d .
H12 H 0.162(2) 0.571(2) 0.244(3) 0.021 Uiso 1 1 d .
H13 H 0.210(2) 0.4844(19) 0.340(3) 0.021 Uiso 1 1 d .

loop_
_atom_site_aniso_label
_atom_site_aniso_U_11
_atom_site_aniso_U_22
_atom_site_aniso_U_33
_atom_site_aniso_U_23
_atom_site_aniso_U_13
_atom_site_aniso_U_12
Zn1 0.01068(12) 0.00907(12) 0.00756(11) -0.00004(7) 0.00110(8) -0.00031(7)
C1 0.0103(8) 0.0074(7) 0.0111(8) -0.0024(6) 0.0011(6) -0.0042(6)
C2 0.0085(7) 0.0099(8) 0.0095(7) -0.0004(6) 0.0012(6) -0.0011(6)
C3 0.0105(8) 0.0151(8) 0.0128(8) 0.0000(7) 0.0040(6) -0.0004(7)
C4 0.0107(8) 0.0155(9) 0.0162(8) -0.0046(7) 0.0012(7) 0.0016(7)
C5 0.0127(9) 0.0126(8) 0.0161(8) -0.0005(7) -0.0022(7) 0.0028(7)
C6 0.0134(8) 0.0134(8) 0.0114(8) 0.0021(7) -0.0005(6) -0.0019(7)
C7 0.0097(8) 0.0095(8) 0.0087(7) -0.0001(6) 0.0022(6) -0.0008(6)
C8 0.0077(7) 0.0099(8) 0.0111(8) -0.0015(6) 0.0039(6) 0.0015(6)
O1 0.0181(6) 0.0132(6) 0.0117(6) 0.0021(5) 0.0039(5) -0.0006(5)
O2 0.0142(6) 0.0153(6) 0.0112(6) 0.0000(5) 0.0031(5) 0.0064(5)
O3 0.0135(6) 0.0121(6) 0.0092(5) 0.0004(5) -0.0003(5) -0.0017(5)
O4 0.0161(6) 0.0133(6) 0.0130(6) -0.0014(5) 0.0058(5) -0.0060(5)
O5 0.0238(7) 0.0136(6) 0.0095(6) -0.0024(5) 0.0053(5) -0.0055(5)
O6 0.0256(7) 0.0131(7) 0.0129(6) -0.0008(5) 0.0038(5) 0.0020(6)

loop_
_atom_type_symbol
_atom_type_description
_atom_type_scat_dispersion_real
_atom_type_scat_dispersion_imag
_atom_type_scat_source
C C 0.0033 0.0016 'International Tables Vol C Tables 4.2.6.8 and 6.1.1.4'
H H 0.0000 0.0000 'International Tables Vol C Tables 4.2.6.8 and 6.1.1.4'
O O 0.0106 0.0060 'International Tables Vol C Tables 4.2.6.8 and 6.1.1.4'
Zn Zn 0.2839 1.4301 'International Tables Vol C Tables 4.2.6.8 and 6.1.1.4'

loop_
_geom_angle_atom_site_label_1
_geom_angle_atom_site_label_2
_geom_angle_atom_site_label_3
_geom_angle
_geom_angle_site_symmetry_1
_geom_angle_site_symmetry_3
O5 Zn1 O3 124.06(5) . 3
O5 Zn1 O2 121.05(5) . .
O3 Zn1 O2 111.31(5) 3 .
O5 Zn1 O4 101.40(6) . 2
O3 Zn1 O4 98.58(5) 3 2
O2 Zn1 O4 87.99(5) . 2
O1 C1 O2 120.55(15) . .
O1 C1 C2 124.04(15) . .
O2 C1 C2 115.38(14) . .
C1 C2 C3 113.70(13) . .
C1 C2 C7 111.54(13) . .
C3 C2 C7 112.42(14) . .
C1 C2 H2 106.2 . .
C3 C2 H2 106.2 . .
C7 C2 H2 106.2 . .
C4 C3 C2 111.69(14) . .
C4 C3 H3A 109.3 . .
C2 C3 H3A 109.3 . .
C4 C3 H3B 109.3 . .
C2 C3 H3B 109.3 . .
H3A C3 H3B 107.9 . .
C5 C4 C3 124.17(16) . .
C5 C4 H4 117.9 . .
C3 C4 H4 117.9 . .
C4 C5 C6 123.65(16) . .
C4 C5 H5 118.2 . .
C6 C5 H5 118.2 . .
C5 C6 C7 112.35(14) . .
C5 C6 H6A 109.1 . .
C7 C6 H6A 109.1 . .
C5 C6 H6B 109.1 . .
C7 C6 H6B 109.1 . .
H6A C6 H6B 107.9 . .
C8 C7 C6 112.12(14) . .
C8 C7 C2 113.18(13) . .
C6 C7 C2 110.35(13) . .
C8 C7 H7 106.9 . .
C6 C7 H7 106.9 . .
C2 C7 H7 106.9 . .
O3 C8 O4 121.24(15) . .
O3 C8 C7 118.79(14) . .
O4 C8 C7 119.94(14) . .
C1 O2 Zn1 104.60(10) . .
C8 O3 Zn1 115.30(11) . 3
C8 O4 Zn1 133.68(11) . 2_545
Zn1 O5 H10 123.9(15) . .
Zn1 O5 H11 112.9(18) . .
H10 O5 H11 111(2) . .
H12 O6 H13 113(2) . .

loop_
_geom_bond_atom_site_label_1
_geom_bond_atom_site_label_2
_geom_bond_distance
_geom_bond_site_symmetry_2
Zn1 O5 1.9409(13) .
Zn1 O3 1.9622(12) 3
Zn1 O2 1.9643(12) .
Zn1 O4 2.0287(12) 2
C1 O1 1.239(2) .
C1 O2 1.291(2) .
C1 C2 1.518(2) .
C2 C3 1.529(2) .
C2 C7 1.541(2) .
C2 H2 1.0000 .
C3 C4 1.501(2) .
C3 H3A 0.9900 .
C3 H3B 0.9900 .
C4 C5 1.327(3) .
C4 H4 0.9500 .
C5 C6 1.504(2) .
C5 H5 0.9500 .
C6 C7 1.535(2) .
C6 H6A 0.9900 .
C6 H6B 0.9900 .
C7 C8 1.520(2) .
C7 H7 1.0000 .
C8 O3 1.264(2) .
C8 O4 1.264(2) .
O3 Zn1 1.9622(12) 3
O4 Zn1 2.0287(12) 2_545
O5 H10 0.84(2) .
O5 H11 0.73(2) .
O6 H12 0.80(2) .
O6 H13 0.81(2) .

loop_
_geom_hbond_atom_site_label_D
_geom_hbond_atom_site_label_H
_geom_hbond_atom_site_label_A
_geom_hbond_distance_DH
_geom_hbond_distance_HA
_geom_hbond_distance_DA
_geom_hbond_angle_DHA
_geom_hbond_site_symmetry_A
O5 H10 O6 0.84(2) 1.79(2) 2.6200(19) 176(2) .
O5 H11 O2 0.73(2) 1.96(2) 2.6793(18) 168(2) 4_565
O6 H12 O4 0.80(2) 2.26(3) 3.0485(19) 170(2) 1_565
O6 H13 O1 0.81(2) 1.99(2) 2.7801(18) 167(2) 4_566

loop_
_geom_torsion_atom_site_label_1
_geom_torsion_atom_site_label_2
_geom_torsion_atom_site_label_3
_geom_torsion_atom_site_label_4
_geom_torsion
_geom_torsion_site_symmetry_1
_geom_torsion_site_symmetry_4
O1 C1 C2 C3 -1.9(2) . .
O2 C1 C2 C3 179.83(14) . .
O1 C1 C2 C7 -130.30(16) . .
O2 C1 C2 C7 51.43(18) . .
C1 C2 C3 C4 -170.36(14) . .
C7 C2 C3 C4 -42.42(18) . .
C2 C3 C4 C5 12.9(2) . .
C3 C4 C5 C6 1.0(3) . .
C4 C5 C6 C7 15.0(2) . .
C5 C6 C7 C8 83.69(17) . .
C5 C6 C7 C2 -43.48(19) . .
C1 C2 C7 C8 61.31(17) . .
C3 C2 C7 C8 -67.76(17) . .
C1 C2 C7 C6 -172.12(13) . .
C3 C2 C7 C6 58.81(17) . .
C6 C7 C8 O3 -137.48(15) . .
C2 C7 C8 O3 -11.8(2) . .
C6 C7 C8 O4 44.2(2) . .
C2 C7 C8 O4 169.84(14) . .
O1 C1 O2 Zn1 5.16(18) . .
C2 C1 O2 Zn1 -176.50(11) . .
O5 Zn1 O2 C1 -80.07(11) . .
O3 Zn1 O2 C1 79.41(11) 3 .
O4 Zn1 O2 C1 177.84(10) 2 .
O4 C8 O3 Zn1 2.8(2) . 3
C7 C8 O3 Zn1 -175.53(11) . 3
O3 C8 O4 Zn1 -123.88(15) . 2_545
C7 C8 O4 Zn1 54.4(2) . 2_545
